data_4109252
loop_
_publ_author_name
'Theodore Lazarides'
'Timothy L. Easun'
'Claire Veyne-Marti'
'Wassim Z. Alsindi'
'Michael W. George'
'Nina Deppermann'
'Christopher A. Hunter'
'Harry Adams'
'Michael D. Ward'

_publ_contact_author
; 
        Prof. Mike Ward
        Department of Chemistry
        University of Sheffield
        SHEFFIELD
        S3 7HF
;
_publ_contact_author_email m.d.ward@sheffield.ac.uk
_publ_contact_author_fax '0114 2229346'
_publ_section_title
;
 Structural and Photophysical Properties of Adducts of [Ru(bipy)(CN)4]2-
 with Different Metal Cations: Metallochromism and Its Use in Switching
 Photoinduced Energy Transfer
;
_journal_name_full 'Journal of the American Chemical Society'
_journal_page_first 4014
_journal_page_last 4027
_journal_paper_doi 10.1021/ja068436n
_journal_volume 129
_journal_year 2007
_chemical_formula_sum 'C14 H20 Li2 N6 O6 Ru'
_chemical_formula_weight 483.31
_chemical_name_systematic
;
 ?
;
_space_group_IT_number 13
_symmetry_cell_setting monoclinic
_symmetry_space_group_name_Hall '-P 2yac'
_symmetry_space_group_name_H-M 'P 1 2/n 1'
_atom_sites_solution_hydrogens geom
_atom_sites_solution_primary direct
_atom_sites_solution_secondary difmap
_audit_creation_method SHELXL-97
_cell_angle_alpha 90.00
_cell_angle_beta 103.531(4)
_cell_angle_gamma 90.00
_cell_formula_units_Z 2
_cell_length_a 6.8956(6)
_cell_length_b 14.5781(12)
_cell_length_c 10.5162(9)
_cell_measurement_reflns_used 7229
_cell_measurement_temperature 123(2)
_cell_measurement_theta_max 54.986
_cell_measurement_theta_min 4.866
_cell_volume 1027.80(15)
_computing_cell_refinement 'Bruker SMART'
_computing_data_collection 'Bruker SMART'
_computing_data_reduction 'Bruker SAINT'
_computing_molecular_graphics 'Bruker SHELXTL'
_computing_publication_material 'Bruker SHELXTL'
_computing_structure_refinement 'SHELXL-97 (Sheldrick, 1997)'
_computing_structure_solution 'Bruker SHELXTL'
_diffrn_ambient_temperature 123(2)
_diffrn_measured_fraction_theta_full 0.997
_diffrn_measured_fraction_theta_max 0.997
_diffrn_measurement_device_type 'CCD area detector'
_diffrn_measurement_method 'phi and omega scans'
_diffrn_radiation_monochromator graphite
_diffrn_radiation_source 'fine-focus sealed tube'
_diffrn_radiation_type MoK\a
_diffrn_radiation_wavelength 0.71073
_diffrn_reflns_av_R_equivalents 0.0214
_diffrn_reflns_av_sigmaI/netI 0.0161
_diffrn_reflns_limit_h_max 7
_diffrn_reflns_limit_h_min -8
_diffrn_reflns_limit_k_max 18
_diffrn_reflns_limit_k_min -18
_diffrn_reflns_limit_l_max 13
_diffrn_reflns_limit_l_min -13
_diffrn_reflns_number 9902
_diffrn_reflns_theta_full 27.49
_diffrn_reflns_theta_max 27.49
_diffrn_reflns_theta_min 2.43
_exptl_absorpt_coefficient_mu 0.804
_exptl_absorpt_correction_T_max 0.8958
_exptl_absorpt_correction_T_min 0.7662
_exptl_absorpt_correction_type multi-scan
_exptl_absorpt_process_details sadabs
_exptl_crystal_colour orange
_exptl_crystal_density_diffrn 1.562
_exptl_crystal_description block
_exptl_crystal_F_000 488
_exptl_crystal_size_max 0.35
_exptl_crystal_size_mid 0.30
_exptl_crystal_size_min 0.14
_refine_diff_density_max 0.827
_refine_diff_density_min -0.500
_refine_diff_density_rms 0.074
_refine_ls_extinction_method none
_refine_ls_goodness_of_fit_ref 1.101
_refine_ls_hydrogen_treatment mixed
_refine_ls_matrix_type full
_refine_ls_number_parameters 133
_refine_ls_number_reflns 2352
_refine_ls_number_restraints 0
_refine_ls_restrained_S_all 1.101
_refine_ls_R_factor_all 0.0221
_refine_ls_R_factor_gt 0.0207
_refine_ls_shift/su_max 0.001
_refine_ls_shift/su_mean 0.000
_refine_ls_structure_factor_coef Fsqd
_refine_ls_weighting_details 'calc w=1/[\s^2^(Fo^2^)+(0.0275P)^2^+0.7486P] where P=(Fo^2^+2Fc^2^)/3'
_refine_ls_weighting_scheme calc
_refine_ls_wR_factor_gt 0.0557
_refine_ls_wR_factor_ref 0.0571
_reflns_number_gt 2200
_reflns_number_total 2352
_reflns_threshold_expression >2sigma(I)
_cod_data_source_file ja068436nsi20070122_062933_6.cif
_cod_data_source_block imw793m
_cod_database_code 4109252

loop_
_symmetry_equiv_pos_as_xyz
'x, y, z'
'-x+1/2, y, -z+1/2'
'-x, -y, -z'
'x-1/2, -y, z-1/2'

loop_
_atom_site_label
_atom_site_type_symbol
_atom_site_fract_x
_atom_site_fract_y
_atom_site_fract_z
_atom_site_U_iso_or_equiv
_atom_site_adp_type
_atom_site_occupancy
_atom_site_symmetry_multiplicity
_atom_site_calc_flag
_atom_site_refinement_flags
Ru1 Ru 0.2500 0.251059(9) 0.7500 0.01018(7) Uani 1 2 d S
O1 O -0.0259(2) 0.24828(7) 1.25002(13) 0.0201(3) Uani 1 1 d .
H1WA H 0.0291 0.2453 1.1743 0.024 Uiso 1 1 d R
H1WB H 0.0873 0.2508 1.3232 0.024 Uiso 1 1 d R
O2 O -0.1676(2) 0.42025(9) 0.38786(12) 0.0374(3) Uani 1 1 d .
H2WA H -0.1184 0.4134 0.4806 0.045 Uiso 1 1 d R
H2WB H -0.1153 0.4781 0.3675 0.045 Uiso 1 1 d R
O3 O 0.09118(19) 0.44233(8) 1.11104(12) 0.0275(3) Uani 1 1 d .
H3WA H 0.1245 0.3847 1.0774 0.033 Uiso 1 1 d R
H3WB H -0.0511 0.4394 1.0988 0.033 Uiso 1 1 d R
N1 N 0.05898(19) 0.13767(9) 0.68946(12) 0.0134(2) Uani 1 1 d .
N3 N 0.1537(2) 0.24910(8) 1.03274(16) 0.0204(3) Uani 1 1 d .
N4 N -0.0566(2) 0.41138(9) 0.66947(13) 0.0197(3) Uani 1 1 d .
C1 C -0.1340(2) 0.14316(11) 0.62429(14) 0.0173(3) Uani 1 1 d .
H1 H -0.1930 0.2020 0.6057 0.021 Uiso 1 1 calc R
C2 C -0.2491(2) 0.06599(12) 0.58341(15) 0.0212(3) Uani 1 1 d .
H2 H -0.3840 0.0720 0.5363 0.025 Uiso 1 1 calc R
C3 C -0.1646(3) -0.02022(11) 0.61221(16) 0.0225(3) Uani 1 1 d .
H3 H -0.2412 -0.0741 0.5863 0.027 Uiso 1 1 calc R
C4 C 0.0336(2) -0.02639(11) 0.67941(15) 0.0193(3) Uani 1 1 d .
H4 H 0.0942 -0.0847 0.7005 0.023 Uiso 1 1 calc R
C5 C 0.1431(2) 0.05364(10) 0.71581(13) 0.0146(3) Uani 1 1 d .
C11 C 0.1865(3) 0.25066(8) 0.92939(17) 0.0142(3) Uani 1 1 d .
C12 C 0.0539(2) 0.35030(10) 0.69661(14) 0.0146(3) Uani 1 1 d .
Li1 Li -0.2500 0.4858(3) 0.7500 0.0197(7) Uani 1 2 d S
Li2 Li -0.2500 0.3296(3) 0.2500 0.0203(7) Uani 1 2 d S

loop_
_atom_site_aniso_label
_atom_site_aniso_U_11
_atom_site_aniso_U_22
_atom_site_aniso_U_33
_atom_site_aniso_U_23
_atom_site_aniso_U_13
_atom_site_aniso_U_12
Ru1 0.01281(10) 0.00818(10) 0.00971(10) 0.000 0.00293(6) 0.000
O1 0.0198(6) 0.0222(7) 0.0194(6) 0.0034(4) 0.0069(5) 0.0026(4)
O2 0.0657(10) 0.0259(7) 0.0166(6) -0.0007(5) 0.0012(6) -0.0201(7)
O3 0.0312(6) 0.0200(6) 0.0316(6) -0.0076(5) 0.0077(5) -0.0046(5)
N1 0.0166(6) 0.0125(6) 0.0121(5) -0.0009(4) 0.0054(5) -0.0014(5)
N3 0.0248(8) 0.0206(8) 0.0168(7) -0.0002(4) 0.0071(6) 0.0019(5)
N4 0.0231(7) 0.0175(7) 0.0180(6) -0.0005(5) 0.0038(5) 0.0043(5)
C1 0.0183(7) 0.0177(7) 0.0160(7) -0.0003(5) 0.0043(5) -0.0009(6)
C2 0.0194(7) 0.0241(8) 0.0203(7) -0.0039(6) 0.0049(6) -0.0058(6)
C3 0.0280(8) 0.0186(8) 0.0229(8) -0.0059(6) 0.0101(6) -0.0100(6)
C4 0.0278(8) 0.0124(7) 0.0201(7) -0.0018(6) 0.0109(6) -0.0023(6)
C5 0.0203(7) 0.0134(7) 0.0122(6) -0.0006(5) 0.0076(5) -0.0011(6)
C11 0.0158(7) 0.0101(7) 0.0163(8) -0.0001(4) 0.0028(6) 0.0006(5)
C12 0.0179(7) 0.0145(7) 0.0115(6) -0.0011(5) 0.0037(5) -0.0017(6)
Li1 0.0250(19) 0.0158(18) 0.0194(17) 0.000 0.0075(15) 0.000
Li2 0.0216(18) 0.0192(18) 0.0194(17) 0.000 0.0031(14) 0.000

loop_
_atom_type_symbol
_atom_type_description
_atom_type_scat_dispersion_real
_atom_type_scat_dispersion_imag
_atom_type_scat_source
C C 0.0033 0.0016 'International Tables Vol C Tables 4.2.6.8 and 6.1.1.4'
H H 0.0000 0.0000 'International Tables Vol C Tables 4.2.6.8 and 6.1.1.4'
Li Li -0.0003 0.0001 'International Tables Vol C Tables 4.2.6.8 and 6.1.1.4'
N N 0.0061 0.0033 'International Tables Vol C Tables 4.2.6.8 and 6.1.1.4'
O O 0.0106 0.0060 'International Tables Vol C Tables 4.2.6.8 and 6.1.1.4'
Ru Ru -1.2594 0.8363 'International Tables Vol C Tables 4.2.6.8 and 6.1.1.4'

loop_
_geom_angle_atom_site_label_1
_geom_angle_atom_site_label_2
_geom_angle_atom_site_label_3
_geom_angle
_geom_angle_site_symmetry_1
_geom_angle_site_symmetry_3
C12 Ru1 C12 85.48(9) 2_556 .
C12 Ru1 C11 91.15(6) 2_556 .
C12 Ru1 C11 89.09(6) . .
C12 Ru1 C11 89.09(6) 2_556 2_556
C12 Ru1 C11 91.15(6) . 2_556
C11 Ru1 C11 179.67(7) . 2_556
C12 Ru1 N1 98.66(6) 2_556 2_556
C12 Ru1 N1 175.21(5) . 2_556
C11 Ru1 N1 88.43(5) . 2_556
C11 Ru1 N1 91.31(5) 2_556 2_556
C12 Ru1 N1 175.21(5) 2_556 .
C12 Ru1 N1 98.66(6) . .
C11 Ru1 N1 91.31(5) . .
C11 Ru1 N1 88.43(5) 2_556 .
N1 Ru1 N1 77.31(7) 2_556 .
Li2 O1 H1WA 119.7 1_556 .
Li2 O1 H1WB 118.3 1_556 .
H1WA O1 H1WB 105.1 . .
Li2 O2 H2WA 131.2 . .
Li2 O2 H2WB 119.3 . .
H2WA O2 H2WB 104.8 . .
Li1 O3 H3WA 127.9 3_567 .
Li1 O3 H3WB 120.6 3_567 .
H3WA O3 H3WB 103.8 . .
C1 N1 C5 118.77(13) . .
C1 N1 Ru1 125.23(10) . .
C5 N1 Ru1 115.97(10) . .
C12 N4 Li1 139.12(13) . .
N1 C1 C2 122.33(15) . .
N1 C1 H1 118.8 . .
C2 C1 H1 118.8 . .
C1 C2 C3 119.08(15) . .
C1 C2 H2 120.5 . .
C3 C2 H2 120.5 . .
C4 C3 C2 118.89(15) . .
C4 C3 H3 120.6 . .
C2 C3 H3 120.6 . .
C3 C4 C5 119.44(15) . .
C3 C4 H4 120.3 . .
C5 C4 H4 120.3 . .
N1 C5 C4 121.46(14) . .
N1 C5 C5 115.38(8) . 2_556
C4 C5 C5 123.15(9) . 2_556
N3 C11 Ru1 178.50(14) . .
N4 C12 Ru1 176.91(13) . .
O3 Li1 O3 113.9(2) 3_567 4_565
O3 Li1 N4 106.55(5) 3_567 2_456
O3 Li1 N4 107.04(6) 4_565 2_456
O3 Li1 N4 107.04(6) 3_567 .
O3 Li1 N4 106.55(5) 4_565 .
N4 Li1 N4 116.06(19) 2_456 .
O2 Li2 O2 94.42(19) . 2_455
O2 Li2 O1 120.46(6) . 2_456
O2 Li2 O1 108.66(6) 2_455 2_456
O2 Li2 O1 108.66(6) . 1_554
O2 Li2 O1 120.46(6) 2_455 1_554
O1 Li2 O1 105.03(19) 2_456 1_554

loop_
_geom_bond_atom_site_label_1
_geom_bond_atom_site_label_2
_geom_bond_distance
_geom_bond_site_symmetry_2
Ru1 C12 1.9700(16) 2_556
Ru1 C12 1.9700(15) .
Ru1 C11 2.0339(17) .
Ru1 C11 2.0339(17) 2_556
Ru1 N1 2.1167(13) 2_556
Ru1 N1 2.1167(13) .
O1 Li2 1.947(3) 1_556
O1 H1WA 0.9600 .
O1 H1WB 0.9599 .
O2 Li2 1.946(3) .
O2 H2WA 0.9599 .
O2 H2WB 0.9600 .
O3 Li1 1.919(2) 3_567
O3 H3WA 0.9599 .
O3 H3WB 0.9600 .
N1 C1 1.349(2) .
N1 C5 1.3559(19) .
N3 C11 1.161(2) .
N4 C12 1.163(2) .
N4 Li1 2.050(2) .
C1 C2 1.386(2) .
C1 H1 0.9500 .
C2 C3 1.389(2) .
C2 H2 0.9500 .
C3 C4 1.387(2) .
C3 H3 0.9500 .
C4 C5 1.394(2) .
C4 H4 0.9500 .
C5 C5 1.482(3) 2_556
Li1 O3 1.919(2) 3_567
Li1 O3 1.919(2) 4_565
Li1 N4 2.050(2) 2_456
Li2 O2 1.946(3) 2_455
Li2 O1 1.947(3) 2_456
Li2 O1 1.947(3) 1_554

loop_
_geom_torsion_atom_site_label_1
_geom_torsion_atom_site_label_2
_geom_torsion_atom_site_label_3
_geom_torsion_atom_site_label_4
_geom_torsion
_geom_torsion_site_symmetry_1
_geom_torsion_site_symmetry_4
C12 Ru1 N1 C1 -145.0(5) 2_556 .
C12 Ru1 N1 C1 4.75(13) . .
C11 Ru1 N1 C1 94.03(12) . .
C11 Ru1 N1 C1 -86.17(12) 2_556 .
N1 Ru1 N1 C1 -177.87(15) 2_556 .
C12 Ru1 N1 C5 32.7(6) 2_556 .
C12 Ru1 N1 C5 -177.52(10) . .
C11 Ru1 N1 C5 -88.24(11) . .
C11 Ru1 N1 C5 91.56(11) 2_556 .
N1 Ru1 N1 C5 -0.14(7) 2_556 .
C5 N1 C1 C2 0.0(2) . .
Ru1 N1 C1 C2 177.69(11) . .
N1 C1 C2 C3 1.1(2) . .
C1 C2 C3 C4 -0.9(2) . .
C2 C3 C4 C5 -0.3(2) . .
C1 N1 C5 C4 -1.3(2) . .
Ru1 N1 C5 C4 -179.18(11) . .
C1 N1 C5 C5 178.27(14) . 2_556
Ru1 N1 C5 C5 0.38(19) . 2_556
C3 C4 C5 N1 1.4(2) . .
C3 C4 C5 C5 -178.09(16) . 2_556
C12 Ru1 C11 N3 -87(5) 2_556 .
C12 Ru1 C11 N3 -172(5) . .
C11 Ru1 C11 N3 50(5) 2_556 .
N1 Ru1 C11 N3 12(5) 2_556 .
N1 Ru1 C11 N3 89(5) . .
Li1 N4 C12 Ru1 -66(3) . .
C12 Ru1 C12 N4 -29(2) 2_556 .
C11 Ru1 C12 N4 62(3) . .
C11 Ru1 C12 N4 -118(3) 2_556 .
N1 Ru1 C12 N4 121(2) 2_556 .
N1 Ru1 C12 N4 153(3) . .
C12 N4 Li1 O3 69.9(3) . 3_567
C12 N4 Li1 O3 -167.95(18) . 4_565
C12 N4 Li1 N4 -48.90(19) . 2_456
